data_1543532
loop_
_publ_author_name
'Mohamed, Shaaban K.'
'Mague, Joel T.'
'Akkurt, Mehmet'
'Younes, Sabry H. H.'
'Albayati, Mustafa R.'

_publ_section_title
;
 (5<i>Z</i>)-5-(4-Chlorobenzylidene)-1,3-thiazolidine-2,4-dione
;
_journal_coeditor_code XU4009
_journal_issue 6
_journal_name_full IUCrData
_journal_page_first x160988
_journal_paper_doi 10.1107/S2414314616009883
_journal_volume 1
_journal_year 2016
_chemical_formula_iupac 'C10 H6 Cl N O2 S'
_chemical_formula_moiety 'C10 H6 Cl N O2 S'
_chemical_formula_sum 'C10 H6 Cl N O2 S'
_chemical_formula_weight 239.67
_chemical_name_systematic
;
(5<i>Z</i>)-5-(4-Chlorobenzylidene)-1,3-thiazolidine-2,4-dione
;
_space_group_crystal_system monoclinic
_space_group_IT_number 14
_space_group_name_Hall '-P 2yn'
_space_group_name_H-M_alt 'P 1 21/n 1'
_symmetry_space_group_name_Hall '-P 2yn'
_symmetry_space_group_name_H-M 'P 1 21/n 1'
_atom_sites_solution_hydrogens geom
_atom_sites_solution_primary direct
_atom_sites_solution_secondary difmap
_audit_creation_method SHELXL-2014/7
_cell_angle_alpha 90
_cell_angle_beta 93.7480(10)
_cell_angle_gamma 90
_cell_formula_units_Z 4
_cell_length_a 3.90980(10)
_cell_length_b 40.7555(15)
_cell_length_c 6.0917(2)
_cell_measurement_reflns_used 9969
_cell_measurement_temperature 150(2)
_cell_measurement_theta_max 72.1522
_cell_measurement_theta_min 3.2531
_cell_volume 968.61(5)
_computing_cell_refinement
;
<i>SAINT</i> (Bruker, 2015)
;
_computing_data_collection
;
<i>APEX2</i> (Bruker, 2015)
;
_computing_data_reduction
;
<i>SAINT</i> (Bruker, 2015)
;
_computing_molecular_graphics
;
<i>DIAMOND</i> (Brandenburg & Putz, 2012)
;
_computing_publication_material
;
<i>SHELXTL</i> (Sheldrick, 2008)
;
_computing_structure_refinement
;
<i>SHELXL2014</i> (Sheldrick, 2015b)
;
_computing_structure_solution
;
<i>SHELXT</i> (Sheldrick, 2015a)
;
_diffrn_ambient_temperature 150(2)
_diffrn_detector_area_resol_mean 10.4167
_diffrn_measured_fraction_theta_full 0.986
_diffrn_measured_fraction_theta_max 0.984
_diffrn_measurement_device_type 'Bruker D8 VENTURE PHOTON 100 CMOS'
_diffrn_measurement_method '\w scans'
_diffrn_radiation_monochromator mirror
_diffrn_radiation_type CuK\a
_diffrn_radiation_wavelength 1.54178
_diffrn_reflns_av_R_equivalents 0.0335
_diffrn_reflns_limit_h_max 4
_diffrn_reflns_limit_h_min -4
_diffrn_reflns_limit_k_max 50
_diffrn_reflns_limit_k_min -50
_diffrn_reflns_limit_l_max 7
_diffrn_reflns_limit_l_min -7
_diffrn_reflns_number 12027
_diffrn_reflns_theta_full 69.000
_diffrn_reflns_theta_max 72.145
_diffrn_reflns_theta_min 2.168
_exptl_absorpt_coefficient_mu 5.325
_exptl_absorpt_correction_T_max 0.63
_exptl_absorpt_correction_T_min 0.46
_exptl_absorpt_correction_type multi-scan
_exptl_absorpt_process_details
;
(<i>SADABS</i>; Bruker, 2015)
;
_exptl_crystal_colour colourless
_exptl_crystal_density_diffrn 1.643
_exptl_crystal_density_method 'not measured'
_exptl_crystal_description column
_exptl_crystal_F_000 488
_exptl_crystal_size_max 0.357
_exptl_crystal_size_mid 0.132
_exptl_crystal_size_min 0.096
_refine_diff_density_max 0.215
_refine_diff_density_min -0.374
_refine_ls_extinction_method none
_refine_ls_goodness_of_fit_ref 1.142
_refine_ls_hydrogen_treatment constr
_refine_ls_matrix_type full
_refine_ls_number_parameters 136
_refine_ls_number_reflns 1885
_refine_ls_number_restraints 0
_refine_ls_restrained_S_all 1.142
_refine_ls_R_factor_all 0.0354
_refine_ls_R_factor_gt 0.0342
_refine_ls_shift/su_max 0.001
_refine_ls_shift/su_mean 0.000
_refine_ls_structure_factor_coef Fsqd
_refine_ls_weighting_details 'w=1/[\s^2^(Fo^2^)+(0.0399P)^2^+0.7319P] where P=(Fo^2^+2Fc^2^)/3'
_refine_ls_weighting_scheme calc
_refine_ls_wR_factor_gt 0.0873
_refine_ls_wR_factor_ref 0.0882
_reflns_number_gt 1815
_reflns_number_total 1885
_reflns_threshold_expression 'I > 2\s(I)'
_cod_data_source_file xu4009sup1.cif
_cod_data_source_block I
_cod_database_code 1543532
_shelx_space_group_comment
;
The symmetry employed for this shelxl refinement is uniquely defined
by the following loop, which should always be used as a source of
symmetry information in preference to the above space-group names.
They are only intended as comments.
;
_shelx_estimated_absorpt_t_min 0.252
_shelx_estimated_absorpt_t_max 0.629

loop_
_symmetry_equiv_pos_as_xyz
'x, y, z'
'-x+1/2, y+1/2, -z+1/2'
'-x, -y, -z'
'x-1/2, -y-1/2, z-1/2'

loop_
_atom_site_type_symbol
_atom_site_label
_atom_site_fract_x
_atom_site_fract_y
_atom_site_fract_z
_atom_site_U_iso_or_equiv
_atom_site_adp_type
_atom_site_calc_flag
_atom_site_occupancy
Cl Cl1 0.10718(14) 0.47151(2) 0.79460(8) 0.03023(16) Uani d 1
S S1 0.42007(12) 0.31099(2) 0.30938(7) 0.02236(15) Uani d 1
O O1 0.8931(4) 0.33869(3) -0.1933(2) 0.0282(3) Uani d 1
O O2 0.4488(4) 0.25053(3) 0.1464(2) 0.0336(4) Uani d 1
N N1 0.6783(4) 0.29170(4) -0.0508(3) 0.0234(4) Uani d 1
H H1 0.7546 0.2778 -0.1536 0.028 Uiso d 1
C C1 0.4756(5) 0.39611(4) 0.3194(3) 0.0199(4) Uani d 1
C C2 0.5011(5) 0.42973(5) 0.2761(3) 0.0226(4) Uani d 1
H H2 0.5989 0.4367 0.1453 0.027 Uiso calc 1
C C3 0.3868(5) 0.45301(5) 0.4197(3) 0.0240(4) Uani d 1
H H3 0.4029 0.4758 0.3877 0.029 Uiso calc 1
C C4 0.2489(5) 0.44247(5) 0.6107(3) 0.0227(4) Uani d 1
C C5 0.2193(5) 0.40946(5) 0.6594(3) 0.0231(4) Uani d 1
H H5 0.1236 0.4027 0.7916 0.028 Uiso calc 1
C C6 0.3308(5) 0.38626(5) 0.5133(3) 0.0219(4) Uani d 1
H H6 0.3088 0.3636 0.5450 0.026 Uiso calc 1
C C7 0.6023(5) 0.37354(5) 0.1576(3) 0.0210(4) Uani d 1
H H7 0.7114 0.3841 0.0420 0.025 Uiso calc 1
C C8 0.5946(5) 0.34092(4) 0.1405(3) 0.0197(4) Uani d 1
C C9 0.7404(5) 0.32495(5) -0.0532(3) 0.0215(4) Uani d 1
C C10 0.5164(5) 0.27923(5) 0.1228(3) 0.0245(4) Uani d 1

loop_
_atom_site_aniso_label
_atom_site_aniso_U_11
_atom_site_aniso_U_22
_atom_site_aniso_U_33
_atom_site_aniso_U_12
_atom_site_aniso_U_13
_atom_site_aniso_U_23
Cl1 0.0389(3) 0.0259(3) 0.0262(3) 0.00532(19) 0.0051(2) -0.00617(17)
S1 0.0309(3) 0.0182(2) 0.0187(3) -0.00121(17) 0.00752(18) 0.00075(15)
O1 0.0395(8) 0.0235(7) 0.0229(7) -0.0036(6) 0.0129(6) 0.0011(5)
O2 0.0540(10) 0.0182(7) 0.0300(8) -0.0052(6) 0.0147(7) 0.0008(6)
N1 0.0336(9) 0.0177(8) 0.0198(8) -0.0011(6) 0.0080(7) -0.0013(6)
C1 0.0221(9) 0.0187(9) 0.0187(9) 0.0003(7) -0.0004(7) 0.0006(7)
C2 0.0277(9) 0.0212(9) 0.0192(9) -0.0019(7) 0.0031(7) 0.0024(7)
C3 0.0317(10) 0.0162(9) 0.0239(10) -0.0008(7) 0.0003(8) 0.0008(7)
C4 0.0236(9) 0.0231(9) 0.0211(9) 0.0028(7) 0.0001(7) -0.0035(7)
C5 0.0254(9) 0.0253(9) 0.0191(9) -0.0005(7) 0.0043(7) 0.0014(7)
C6 0.0262(9) 0.0187(9) 0.0209(9) -0.0006(7) 0.0020(7) 0.0021(7)
C7 0.0231(9) 0.0223(9) 0.0178(9) -0.0009(7) 0.0030(7) 0.0031(7)
C8 0.0217(9) 0.0217(9) 0.0159(9) -0.0002(7) 0.0027(7) 0.0011(7)
C9 0.0248(9) 0.0210(9) 0.0188(9) 0.0006(7) 0.0024(7) -0.0003(7)
C10 0.0309(10) 0.0225(10) 0.0203(9) -0.0011(8) 0.0039(8) 0.0010(7)

loop_
_atom_type_symbol
_atom_type_description
_atom_type_scat_dispersion_real
_atom_type_scat_dispersion_imag
_atom_type_scat_source
C C 0.0181 0.0091 'International Tables Vol C Tables 4.2.6.8 and 6.1.1.4'
H H 0.0000 0.0000 'International Tables Vol C Tables 4.2.6.8 and 6.1.1.4'
N N 0.0311 0.0180 'International Tables Vol C Tables 4.2.6.8 and 6.1.1.4'
O O 0.0492 0.0322 'International Tables Vol C Tables 4.2.6.8 and 6.1.1.4'
S S 0.3331 0.5567 'International Tables Vol C Tables 4.2.6.8 and 6.1.1.4'
Cl Cl 0.3639 0.7018 'International Tables Vol C Tables 4.2.6.8 and 6.1.1.4'

loop_
_geom_angle_atom_site_label_1
_geom_angle_atom_site_label_2
_geom_angle_atom_site_label_3
_geom_angle
C8 S1 C10 91.39(9)
C10 N1 C9 117.76(16)
C10 N1 H1 119.4
C9 N1 H1 122.7
C2 C1 C6 118.44(17)
C2 C1 C7 117.29(17)
C6 C1 C7 124.27(17)
C3 C2 C1 121.47(18)
C3 C2 H2 119.3
C1 C2 H2 119.3
C4 C3 C2 118.59(17)
C4 C3 H3 120.7
C2 C3 H3 120.7
C3 C4 C5 121.69(17)
C3 C4 Cl1 119.15(15)
C5 C4 Cl1 119.16(15)
C4 C5 C6 119.36(18)
C4 C5 H5 120.3
C6 C5 H5 120.3
C5 C6 C1 120.44(17)
C5 C6 H6 119.8
C1 C6 H6 119.8
C8 C7 C1 132.41(17)
C8 C7 H7 113.8
C1 C7 H7 113.8
C7 C8 C9 119.25(16)
C7 C8 S1 130.70(15)
C9 C8 S1 110.01(13)
O1 C9 N1 123.94(17)
O1 C9 C8 125.93(17)
N1 C9 C8 110.12(15)
O2 C10 N1 124.62(18)
O2 C10 S1 124.78(15)
N1 C10 S1 110.60(14)

loop_
_geom_bond_atom_site_label_1
_geom_bond_atom_site_label_2
_geom_bond_distance
Cl1 C4 1.7447(19)
S1 C8 1.7619(18)
S1 C10 1.779(2)
O1 C9 1.211(2)
O2 C10 1.210(2)
N1 C10 1.365(2)
N1 C9 1.377(2)
N1 H1 0.9099
C1 C2 1.400(3)
C1 C6 1.402(3)
C1 C7 1.458(3)
C2 C3 1.384(3)
C2 H2 0.9500
C3 C4 1.383(3)
C3 H3 0.9500
C4 C5 1.384(3)
C5 C6 1.388(3)
C5 H5 0.9500
C6 H6 0.9500
C7 C8 1.334(3)
C7 H7 0.9500
C8 C9 1.493(2)

loop_
_geom_hbond_atom_site_label_D
_geom_hbond_atom_site_label_H
_geom_hbond_atom_site_label_A
_geom_hbond_site_symmetry_A
_geom_hbond_distance_DH
_geom_hbond_distance_HA
_geom_hbond_distance_DA
_geom_hbond_angle_DHA
N1 H1 O2 4_665 0.91 1.87 2.782(2) 175

loop_
_geom_torsion_atom_site_label_1
_geom_torsion_atom_site_label_2
_geom_torsion_atom_site_label_3
_geom_torsion_atom_site_label_4
_geom_torsion
C6 C1 C2 C3 0.0(3)
C7 C1 C2 C3 179.82(18)
C1 C2 C3 C4 0.8(3)
C2 C3 C4 C5 -0.8(3)
C2 C3 C4 Cl1 179.45(15)
C3 C4 C5 C6 0.0(3)
Cl1 C4 C5 C6 179.82(15)
C4 C5 C6 C1 0.7(3)
C2 C1 C6 C5 -0.7(3)
C7 C1 C6 C5 179.44(18)
C2 C1 C7 C8 -174.5(2)
C6 C1 C7 C8 5.3(3)
C1 C7 C8 C9 178.05(19)
C1 C7 C8 S1 0.7(3)
C10 S1 C8 C7 174.7(2)
C10 S1 C8 C9 -2.85(15)
C10 N1 C9 O1 177.09(19)
C10 N1 C9 C8 -2.6(2)
C7 C8 C9 O1 6.0(3)
S1 C8 C9 O1 -176.14(17)
C7 C8 C9 N1 -174.27(17)
S1 C8 C9 N1 3.6(2)
C9 N1 C10 O2 -179.3(2)
C9 N1 C10 S1 0.5(2)
C8 S1 C10 O2 -178.7(2)
C8 S1 C10 N1 1.49(15)

_cod_database_fobs_code 1543532
